data_1542530
loop_
_publ_author_name
'Bengiat, Ravell'
'Klein, Asne'
'Gil, Maayan'
'Bogoslavsky, Benny'
'Cohen, Shmuel'
'Yardeni, Guy'
'Zilbermann, Israel'
'Almog, Joseph'

_publ_section_title
;
 5-[2,4-Dihydroxy-5-(5-hydroxy-2,4,6-trioxo-3,5-dihydro-1<i>H</i>-pyrimidin-5-yl)-3-methoxyphenyl]-5-hydroxy-3,5-dihydro-1<i>H</i>-pyrimidine-2,4,6-trione
 pentahydrate
;
_journal_issue 2
_journal_name_full IUCrData
_journal_page_first x160261
_journal_paper_doi 10.1107/S2414314616002613
_journal_volume 1
_journal_year 2016
_chemical_formula_iupac 'C15 H12 N4 O11, 5H2 O'
_chemical_formula_moiety 'C15 H12 N4 O11, 5(H2 O)'
_chemical_formula_sum 'C15 H22 N4 O16'
_chemical_formula_weight 514.36
_chemical_name_systematic
;5-[2,4-Dihydroxy-5-(5-hydroxy-2,4,6-trioxo-1,3-diazinan-5-yl)-3-methoxyphenyl]-5-hydroxy-1,3-diazinane-2,4,6-trione
pentahydrate
;
_space_group_crystal_system triclinic
_space_group_IT_number 2
_space_group_name_Hall '-P 1'
_space_group_name_H-M_alt 'P -1'
_symmetry_space_group_name_Hall '-P 1'
_symmetry_space_group_name_H-M 'P -1'
_atom_sites_solution_hydrogens mixed
_atom_sites_solution_primary direct
_atom_sites_solution_secondary difmap
_audit_creation_method SHELXL-2014/6
_cell_angle_alpha 109.1330(10)
_cell_angle_beta 91.9640(10)
_cell_angle_gamma 106.2010(10)
_cell_formula_units_Z 2
_cell_length_a 9.4495(6)
_cell_length_b 10.0608(6)
_cell_length_c 12.3484(8)
_cell_measurement_reflns_used 6750
_cell_measurement_temperature 295(2)
_cell_measurement_theta_max 27.852
_cell_measurement_theta_min 2.252
_cell_volume 1054.79(11)
_computing_cell_refinement
;
SAINT (Bruker, 2010)
;
_computing_data_collection
;
APEX2 (Bruker, 2010)
;
_computing_data_reduction
;
SAINT (Bruker, 2010)
;
_computing_molecular_graphics
;
SHELXTL (Sheldrick, 2008) and Mercury (Macrae <i>et al.</i>,
2008)
;
_computing_publication_material
;
SHELXTL (Sheldrick, 2008)
;
_computing_structure_refinement
;
SHELXL2014 (Sheldrick, 2015)
;
_computing_structure_solution
;
SHELXS97 (Sheldrick, 2008)
;
_diffrn_ambient_temperature 295(2)
_diffrn_measured_fraction_theta_full 0.992
_diffrn_measured_fraction_theta_max 0.955
_diffrn_measurement_device_type 'Bruker APEXII CCD area-detector'
_diffrn_measurement_method 'phi and omega scans'
_diffrn_radiation_monochromator graphite
_diffrn_radiation_source 'fine-focus sealed tube'
_diffrn_radiation_type MoK\a
_diffrn_radiation_wavelength 0.71073
_diffrn_reflns_av_R_equivalents 0.0184
_diffrn_reflns_limit_h_max 12
_diffrn_reflns_limit_h_min -12
_diffrn_reflns_limit_k_max 13
_diffrn_reflns_limit_k_min -13
_diffrn_reflns_limit_l_max 16
_diffrn_reflns_limit_l_min -16
_diffrn_reflns_number 12041
_diffrn_reflns_theta_full 25.242
_diffrn_reflns_theta_max 27.885
_diffrn_reflns_theta_min 1.763
_exptl_absorpt_coefficient_mu 0.149
_exptl_absorpt_correction_T_max 0.9623
_exptl_absorpt_correction_T_min 0.9388
_exptl_absorpt_correction_type multi-scan
_exptl_absorpt_process_details
;
(SADABS; Bruker, 2010)
;
_exptl_crystal_colour colourless
_exptl_crystal_density_diffrn 1.620
_exptl_crystal_description plate
_exptl_crystal_F_000 536
_exptl_crystal_size_max 0.43
_exptl_crystal_size_mid 0.36
_exptl_crystal_size_min 0.26
_refine_diff_density_max 0.348
_refine_diff_density_min -0.435
_refine_ls_extinction_method none
_refine_ls_goodness_of_fit_ref 1.037
_refine_ls_hydrogen_treatment mixed
_refine_ls_matrix_type full
_refine_ls_number_parameters 381
_refine_ls_number_reflns 4821
_refine_ls_number_restraints 12
_refine_ls_restrained_S_all 1.038
_refine_ls_R_factor_all 0.0490
_refine_ls_R_factor_gt 0.0450
_refine_ls_shift/su_max 0.000
_refine_ls_shift/su_mean 0.000
_refine_ls_structure_factor_coef Fsqd
_refine_ls_weighting_details 'w=1/[\s^2^(Fo^2^)+(0.0802P)^2^+0.3761P] where P=(Fo^2^+2Fc^2^)/3'
_refine_ls_weighting_scheme calc
_refine_ls_wR_factor_gt 0.1288
_refine_ls_wR_factor_ref 0.1330
_reflns_number_gt 4337
_reflns_number_total 4821
_reflns_threshold_expression 'I > 2\s(I)'
_cod_data_source_file su4014sup1.cif
_cod_data_source_block I
_cod_database_code 1542530
_shelx_space_group_comment
;
The symmetry employed for this shelxl refinement is uniquely defined
by the following loop, which should always be used as a source of
symmetry information in preference to the above space-group names.
They are only intended as comments.
;
_shelxl_version_number 2014/6

loop_
_space_group_symop_operation_xyz
'x, y, z'
'-x, -y, -z'

loop_
_atom_site_type_symbol
_atom_site_label
_atom_site_fract_x
_atom_site_fract_y
_atom_site_fract_z
_atom_site_U_iso_or_equiv
_atom_site_adp_type
_atom_site_calc_flag
_atom_site_occupancy
O O1 -0.21877(13) 0.03575(13) 0.36014(11) 0.0352(3) Uani d 1
H H1O -0.219(3) 0.061(3) 0.429(2) 0.045(6) Uiso d 1
O O2 -0.01468(13) 0.28905(12) 0.52758(9) 0.0303(2) Uani d 1
O O3 0.19179(13) 0.48136(12) 0.44958(10) 0.0327(3) Uani d 1
H H3O 0.185(3) 0.489(3) 0.512(2) 0.045(6) Uiso d 1
O O4 -0.20540(13) -0.03555(12) 0.01383(9) 0.0337(3) Uani d 1
H H4O -0.252(3) -0.119(3) -0.034(2) 0.043(6) Uiso d 1
O O5 -0.42159(15) 0.08106(14) 0.16241(16) 0.0562(4) Uani d 1
O O6 -0.55723(13) -0.40618(12) 0.09977(11) 0.0396(3) Uani d 1
O O7 -0.06530(12) -0.16599(13) 0.16113(11) 0.0362(3) Uani d 1
O O8 0.15820(12) 0.39213(12) 0.08897(9) 0.0313(3) Uani d 1
H H8O 0.220(3) 0.451(3) 0.061(2) 0.052(6) Uiso d 1
O O9 0.37197(14) 0.28800(13) 0.16235(12) 0.0441(3) Uani d 1
O O10 0.55171(16) 0.72199(15) 0.45658(14) 0.0553(4) Uani d 1
O O11 0.12768(13) 0.64877(13) 0.23793(11) 0.0368(3) Uani d 1
N N1 0.45466(15) 0.49915(14) 0.31528(12) 0.0326(3) Uani d 1
H H1N 0.540(3) 0.474(3) 0.324(2) 0.049(6) Uiso d 1
N N2 0.34045(14) 0.68507(14) 0.34510(12) 0.0302(3) Uani d 1
H H2N 0.342(2) 0.778(2) 0.3814(17) 0.032(5) Uiso d 1
N N3 -0.48738(15) -0.16430(15) 0.12230(13) 0.0335(3) Uani d 1
H H3N -0.577(3) -0.174(3) 0.114(2) 0.048(6) Uiso d 1
N N4 -0.31095(14) -0.28503(14) 0.12969(11) 0.0277(3) Uani d 1
H H4N -0.297(3) -0.363(3) 0.128(2) 0.045(6) Uiso d 1
C C1 -0.11481(15) 0.11043(15) 0.21253(12) 0.0235(3) Uani d 1
C C2 -0.11630(15) 0.13784(15) 0.33064(12) 0.0246(3) Uani d 1
C C3 -0.01410(16) 0.26189(15) 0.41090(12) 0.0240(3) Uani d 1
C C4 0.08900(15) 0.36102(15) 0.37351(12) 0.0234(3) Uani d 1
C C5 0.08942(15) 0.33507(14) 0.25529(12) 0.0225(3) Uani d 1
C C6 -0.01113(15) 0.20805(15) 0.17600(12) 0.0231(3) Uani d 1
H H6 -0.0086 0.1884 0.0972 0.028 Uiso calc 1
C C7 0.0760(2) 0.2224(2) 0.57378(15) 0.0398(4) Uani d 1
H H7A 0.0424 0.1174 0.5338 0.060 Uiso calc 1
H H7B 0.0688 0.2435 0.6547 0.060 Uiso calc 1
H H7C 0.1777 0.2617 0.5639 0.060 Uiso calc 1
C C8 -0.22382(15) -0.02921(15) 0.12904(12) 0.0241(3) Uani d 1
C C9 -0.38477(17) -0.02905(17) 0.14319(15) 0.0322(3) Uani d 1
C C10 -0.45805(16) -0.29232(16) 0.11523(13) 0.0274(3) Uani d 1
C C11 -0.19071(16) -0.16394(15) 0.14372(12) 0.0246(3) Uani d 1
C C12 0.20492(15) 0.43398(15) 0.20782(12) 0.0237(3) Uani d 1
C C13 0.35182(16) 0.40093(16) 0.22442(14) 0.0288(3) Uani d 1
C C14 0.45360(18) 0.64053(17) 0.37814(15) 0.0337(3) Uani d 1
C C15 0.21882(16) 0.59811(15) 0.26550(13) 0.0259(3) Uani d 1
O O1W 0.31872(17) -0.02845(14) 0.43957(12) 0.0440(3) Uani d 1
H H11W 0.378(3) 0.062(2) 0.470(2) 0.087(10) Uiso d 1
H H21W 0.275(3) -0.019(3) 0.3773(18) 0.066(8) Uiso d 1
O O2W 0.71624(15) 0.40613(14) 0.31264(11) 0.0390(3) Uani d 1
H H12W 0.679(3) 0.3131(19) 0.283(2) 0.080(9) Uiso d 1
H H22W 0.753(3) 0.430(3) 0.258(2) 0.066(8) Uiso d 1
O O3W 0.21039(14) 0.78324(16) 0.05355(12) 0.0430(3) Uani d 1
H H13W 0.146(3) 0.780(4) 0.101(2) 0.090(10) Uiso d 1
H H23W 0.209(4) 0.853(3) 0.032(3) 0.087(10) Uiso d 1
O O4W 0.82549(15) 0.48740(15) 0.12591(14) 0.0452(3) Uani d 1
H H14W 0.814(3) 0.405(2) 0.0736(19) 0.062(7) Uiso d 1
H H24W 0.916(2) 0.526(3) 0.149(2) 0.072(8) Uiso d 1
O O5W 0.2259(3) 0.0461(3) 0.2693(2) 0.0937(7) Uani d 1
H H15W 0.2655 0.1234 0.2549 0.141 Uiso d 1
H H25W 0.1306 0.0260 0.2546 0.141 Uiso d 1

loop_
_atom_site_aniso_label
_atom_site_aniso_U_11
_atom_site_aniso_U_22
_atom_site_aniso_U_33
_atom_site_aniso_U_12
_atom_site_aniso_U_13
_atom_site_aniso_U_23
O1 0.0381(6) 0.0301(6) 0.0288(6) -0.0037(5) 0.0073(5) 0.0110(5)
O2 0.0382(6) 0.0322(6) 0.0221(5) 0.0133(5) 0.0054(4) 0.0095(4)
O3 0.0358(6) 0.0262(6) 0.0229(5) -0.0038(4) -0.0025(4) 0.0035(4)
O4 0.0439(6) 0.0227(5) 0.0230(5) -0.0050(5) -0.0045(4) 0.0069(4)
O5 0.0354(7) 0.0264(6) 0.1024(13) 0.0103(5) -0.0032(7) 0.0175(7)
O6 0.0339(6) 0.0251(6) 0.0516(7) -0.0031(5) 0.0112(5) 0.0124(5)
O7 0.0270(6) 0.0313(6) 0.0468(7) 0.0080(4) -0.0018(5) 0.0108(5)
O8 0.0324(6) 0.0303(6) 0.0239(5) -0.0019(4) 0.0030(4) 0.0098(4)
O9 0.0341(6) 0.0246(6) 0.0579(8) 0.0095(5) -0.0037(5) -0.0049(5)
O10 0.0433(7) 0.0347(7) 0.0624(9) 0.0054(6) -0.0213(6) -0.0074(6)
O11 0.0351(6) 0.0326(6) 0.0456(7) 0.0140(5) 0.0026(5) 0.0148(5)
N1 0.0246(6) 0.0248(6) 0.0415(7) 0.0067(5) -0.0037(5) 0.0042(5)
N2 0.0304(6) 0.0172(6) 0.0357(7) 0.0038(5) 0.0015(5) 0.0031(5)
N3 0.0200(6) 0.0261(7) 0.0495(8) 0.0021(5) 0.0005(5) 0.0116(6)
N4 0.0300(6) 0.0179(6) 0.0345(7) 0.0049(5) 0.0050(5) 0.0103(5)
C1 0.0224(6) 0.0179(6) 0.0252(7) 0.0007(5) -0.0002(5) 0.0061(5)
C2 0.0244(7) 0.0208(6) 0.0274(7) 0.0039(5) 0.0047(5) 0.0094(5)
C3 0.0275(7) 0.0226(6) 0.0210(6) 0.0081(5) 0.0024(5) 0.0064(5)
C4 0.0235(6) 0.0188(6) 0.0239(6) 0.0040(5) -0.0013(5) 0.0047(5)
C5 0.0211(6) 0.0186(6) 0.0250(6) 0.0023(5) 0.0015(5) 0.0076(5)
C6 0.0234(6) 0.0200(6) 0.0218(6) 0.0020(5) 0.0005(5) 0.0063(5)
C7 0.0492(10) 0.0416(9) 0.0316(8) 0.0178(8) -0.0002(7) 0.0139(7)
C8 0.0239(6) 0.0182(6) 0.0254(7) 0.0000(5) -0.0009(5) 0.0076(5)
C9 0.0263(7) 0.0224(7) 0.0433(9) 0.0029(6) -0.0030(6) 0.0105(6)
C10 0.0278(7) 0.0216(6) 0.0278(7) 0.0011(5) 0.0063(5) 0.0073(5)
C11 0.0257(7) 0.0211(6) 0.0234(6) 0.0037(5) 0.0009(5) 0.0062(5)
C12 0.0207(6) 0.0190(6) 0.0254(7) 0.0007(5) 0.0004(5) 0.0050(5)
C13 0.0238(7) 0.0199(6) 0.0366(8) 0.0027(5) 0.0019(6) 0.0056(6)
C14 0.0273(7) 0.0242(7) 0.0391(8) 0.0019(6) -0.0016(6) 0.0031(6)
C15 0.0250(7) 0.0220(6) 0.0298(7) 0.0047(5) 0.0061(5) 0.0096(5)
O1W 0.0566(8) 0.0268(6) 0.0403(7) 0.0062(6) 0.0070(6) 0.0066(5)
O2W 0.0402(7) 0.0338(6) 0.0386(7) 0.0114(5) 0.0019(5) 0.0075(5)
O3W 0.0336(6) 0.0498(8) 0.0502(8) 0.0137(6) 0.0053(6) 0.0228(6)
O4W 0.0378(7) 0.0322(7) 0.0616(9) 0.0099(5) -0.0003(6) 0.0128(6)
O5W 0.1022(17) 0.0852(15) 0.1002(17) 0.0286(13) -0.0120(13) 0.0437(13)

loop_
_atom_type_symbol
_atom_type_description
_atom_type_scat_dispersion_real
_atom_type_scat_dispersion_imag
_atom_type_scat_source
C C 0.0033 0.0016 'International Tables Vol C Tables 4.2.6.8 and 6.1.1.4'
H H 0.0000 0.0000 'International Tables Vol C Tables 4.2.6.8 and 6.1.1.4'
N N 0.0061 0.0033 'International Tables Vol C Tables 4.2.6.8 and 6.1.1.4'
O O 0.0106 0.0060 'International Tables Vol C Tables 4.2.6.8 and 6.1.1.4'

loop_
_geom_angle_atom_site_label_1
_geom_angle_atom_site_label_2
_geom_angle_atom_site_label_3
_geom_angle
C2 O1 H1O 111.7(16)
C3 O2 C7 113.68(12)
C4 O3 H3O 113.0(18)
C8 O4 H4O 111.3(15)
C12 O8 H8O 108.8(16)
C13 N1 C14 125.29(14)
C13 N1 H1N 114.9(14)
C14 N1 H1N 118.6(15)
C15 N2 C14 126.12(13)
C15 N2 H2N 115.7(13)
C14 N2 H2N 118.0(13)
C10 N3 C9 126.54(14)
C10 N3 H3N 113.5(16)
C9 N3 H3N 119.9(16)
C11 N4 C10 126.23(13)
C11 N4 H4N 119.2(16)
C10 N4 H4N 114.6(16)
C6 C1 C2 119.54(12)
C6 C1 C8 122.37(13)
C2 C1 C8 118.05(12)
O1 C2 C3 123.45(13)
O1 C2 C1 116.33(12)
C3 C2 C1 120.20(12)
O2 C3 C2 120.41(13)
O2 C3 C4 119.60(12)
C2 C3 C4 119.98(13)
O3 C4 C3 121.33(13)
O3 C4 C5 118.67(12)
C3 C4 C5 119.98(12)
C6 C5 C4 119.25(12)
C6 C5 C12 117.72(12)
C4 C5 C12 122.83(12)
C1 C6 C5 121.01(13)
C1 C6 H6 119.5
C5 C6 H6 119.5
O2 C7 H7A 109.5
O2 C7 H7B 109.5
H7A C7 H7B 109.5
O2 C7 H7C 109.5
H7A C7 H7C 109.5
H7B C7 H7C 109.5
O4 C8 C1 109.26(11)
O4 C8 C11 107.57(12)
C1 C8 C11 109.46(11)
O4 C8 C9 106.24(12)
C1 C8 C9 110.79(12)
C11 C8 C9 113.36(11)
O5 C9 N3 121.38(15)
O5 C9 C8 122.43(14)
N3 C9 C8 115.94(13)
O6 C10 N3 121.61(14)
O6 C10 N4 121.50(14)
N3 C10 N4 116.86(12)
O7 C11 N4 121.48(14)
O7 C11 C8 121.78(13)
N4 C11 C8 116.65(12)
O8 C12 C5 107.70(11)
O8 C12 C15 108.11(12)
C5 C12 C15 112.28(11)
O8 C12 C13 109.21(12)
C5 C12 C13 106.52(11)
C15 C12 C13 112.87(11)
O9 C13 N1 121.36(14)
O9 C13 C12 121.34(13)
N1 C13 C12 117.20(13)
O10 C14 N2 121.94(15)
O10 C14 N1 120.89(16)
N2 C14 N1 117.13(14)
O11 C15 N2 121.43(14)
O11 C15 C12 120.95(13)
N2 C15 C12 117.57(13)
H11W O1W H21W 97.9(19)
H12W O2W H22W 103(2)
H13W O3W H23W 106(2)
H14W O4W H24W 107(2)
H15W O5W H25W 107.1

loop_
_geom_bond_atom_site_label_1
_geom_bond_atom_site_label_2
_geom_bond_distance
O1 C2 1.3563(17)
O1 H1O 0.81(3)
O2 C3 1.3762(17)
O2 C7 1.431(2)
O3 C4 1.3518(17)
O3 H3O 0.75(3)
O4 C8 1.4219(17)
O4 H4O 0.83(2)
O5 C9 1.205(2)
O6 C10 1.2133(17)
O7 C11 1.2042(19)
O8 C12 1.4046(17)
O8 H8O 0.87(3)
O9 C13 1.2143(19)
O10 C14 1.210(2)
O11 C15 1.2067(19)
N1 C13 1.357(2)
N1 C14 1.382(2)
N1 H1N 0.92(2)
N2 C15 1.3602(19)
N2 C14 1.367(2)
N2 H2N 0.89(2)
N3 C10 1.368(2)
N3 C9 1.3692(19)
N3 H3N 0.82(3)
N4 C11 1.3714(18)
N4 C10 1.374(2)
N4 H4N 0.82(2)
C1 C6 1.3827(19)
C1 C2 1.394(2)
C1 C8 1.5059(18)
C2 C3 1.3869(19)
C3 C4 1.3955(19)
C4 C5 1.3966(19)
C5 C6 1.3904(18)
C5 C12 1.5314(18)
C6 H6 0.9300
C7 H7A 0.9600
C7 H7B 0.9600
C7 H7C 0.9600
C8 C11 1.5369(19)
C8 C9 1.537(2)
C12 C15 1.5339(19)
C12 C13 1.537(2)
O1W H11W 0.867(17)
O1W H21W 0.903(16)
O2W H12W 0.846(17)
O2W H22W 0.843(16)
O3W H13W 0.861(17)
O3W H23W 0.833(17)
O4W H14W 0.840(16)
O4W H24W 0.833(17)
O5W H15W 0.8414
O5W H25W 0.8652

loop_
_geom_hbond_atom_site_label_D
_geom_hbond_atom_site_label_H
_geom_hbond_atom_site_label_A
_geom_hbond_site_symmetry_A
_geom_hbond_distance_DH
_geom_hbond_distance_HA
_geom_hbond_distance_DA
_geom_hbond_angle_DHA
O1 H1O O1W 2_556 0.81(3) 1.97(2) 2.6935(18) 148(2)
O3 H3O O2 . 0.75(3) 2.41(2) 2.7788(16) 112(2)
O3 H3O O2W 2_666 0.75(3) 2.12(3) 2.7849(18) 147(2)
O4 H4O O9 2 0.83(2) 1.93(2) 2.7520(16) 168(2)
O8 H8O O6 1_665 0.87(3) 2.13(2) 2.8495(16) 140(2)
O8 H8O O4W 2_665 0.87(3) 2.63(3) 3.2504(19) 129(2)
N1 H1N O2W . 0.92(2) 1.97(2) 2.8746(19) 169(2)
N2 H2N O1W 1_565 0.89(2) 1.92(2) 2.8023(18) 170.2(18)
N3 H3N O3W 1_445 0.82(3) 2.00(3) 2.8026(19) 167(2)
N4 H4N O4W 1_445 0.82(2) 2.13(2) 2.9134(19) 158(2)
O1W H11W O10 2_666 0.867(17) 1.97(2) 2.8006(18) 161(3)
O1W H21W O5W . 0.903(16) 1.770(18) 2.651(3) 164(2)
O2W H12W O5 1_655 0.846(17) 2.226(19) 3.0518(19) 165(3)
O2W H22W O4W . 0.843(16) 1.984(17) 2.825(2) 175(3)
O3W H13W O7 1_565 0.861(17) 2.30(2) 3.0573(18) 147(3)
O3W H13W O11 . 0.861(17) 2.44(2) 3.0292(19) 126(3)
O3W H23W O4 2_565 0.833(17) 2.098(17) 2.9303(18) 178(3)
O4W H14W O3W 2_665 0.840(16) 1.974(16) 2.814(2) 178(3)
O4W H24W O11 1_655 0.833(17) 2.075(17) 2.8937(18) 168(3)
O5W H15W O9 . 0.84 2.34 3.151(3) 164
O5W H25W O7 . 0.87 2.21 2.918(3) 139
C7 H7B O7 2_556 0.96 2.63 3.501(2) 151
C7 H7B O11 2_566 0.96 2.59 3.242(2) 125
C7 H7C O10 2_666 0.96 2.54 3.458(2) 159

loop_
_geom_torsion_atom_site_label_1
_geom_torsion_atom_site_label_2
_geom_torsion_atom_site_label_3
_geom_torsion_atom_site_label_4
_geom_torsion
C6 C1 C2 O1 -178.56(13)
C8 C1 C2 O1 -0.9(2)
C6 C1 C2 C3 -0.2(2)
C8 C1 C2 C3 177.40(13)
C7 O2 C3 C2 88.96(17)
C7 O2 C3 C4 -91.82(17)
O1 C2 C3 O2 -1.5(2)
C1 C2 C3 O2 -179.69(12)
O1 C2 C3 C4 179.28(13)
C1 C2 C3 C4 1.1(2)
O2 C3 C4 O3 2.1(2)
C2 C3 C4 O3 -178.71(13)
O2 C3 C4 C5 -179.37(12)
C2 C3 C4 C5 -0.1(2)
O3 C4 C5 C6 176.98(13)
C3 C4 C5 C6 -1.6(2)
O3 C4 C5 C12 2.3(2)
C3 C4 C5 C12 -176.31(13)
C2 C1 C6 C5 -1.6(2)
C8 C1 C6 C5 -179.10(13)
C4 C5 C6 C1 2.5(2)
C12 C5 C6 C1 177.45(13)
C6 C1 C8 O4 -3.02(19)
C2 C1 C8 O4 179.41(12)
C6 C1 C8 C11 114.53(15)
C2 C1 C8 C11 -63.03(17)
C6 C1 C8 C9 -119.74(15)
C2 C1 C8 C9 62.70(17)
C10 N3 C9 O5 -170.40(18)
C10 N3 C9 C8 15.2(2)
O4 C8 C9 O5 -80.4(2)
C1 C8 C9 O5 38.1(2)
C11 C8 C9 O5 161.66(17)
O4 C8 C9 N3 93.87(16)
C1 C8 C9 N3 -147.57(14)
C11 C8 C9 N3 -24.05(19)
C9 N3 C10 O6 177.74(16)
C9 N3 C10 N4 -0.5(2)
C11 N4 C10 O6 177.64(14)
C11 N4 C10 N3 -4.1(2)
C10 N4 C11 O7 176.55(14)
C10 N4 C11 C8 -6.9(2)
O4 C8 C11 O7 79.73(16)
C1 C8 C11 O7 -38.88(18)
C9 C8 C11 O7 -163.12(14)
O4 C8 C11 N4 -96.79(14)
C1 C8 C11 N4 144.60(13)
C9 C8 C11 N4 20.35(18)
C6 C5 C12 O8 15.20(17)
C4 C5 C12 O8 -170.04(13)
C6 C5 C12 C15 134.11(13)
C4 C5 C12 C15 -51.12(18)
C6 C5 C12 C13 -101.87(14)
C4 C5 C12 C13 72.90(16)
C14 N1 C13 O9 168.41(17)
C14 N1 C13 C12 -15.2(2)
O8 C12 C13 O9 -40.9(2)
C5 C12 C13 O9 75.12(18)
C15 C12 C13 O9 -161.22(15)
O8 C12 C13 N1 142.66(14)
C5 C12 C13 N1 -101.29(15)
C15 C12 C13 N1 22.37(19)
C15 N2 C14 O10 -173.69(17)
C15 N2 C14 N1 8.6(2)
C13 N1 C14 O10 -178.46(17)
C13 N1 C14 N2 -0.7(3)
C14 N2 C15 O11 -176.55(16)
C14 N2 C15 C12 0.8(2)
O8 C12 C15 O11 40.69(18)
C5 C12 C15 O11 -77.98(17)
C13 C12 C15 O11 161.60(14)
O8 C12 C15 N2 -136.70(13)
C5 C12 C15 N2 104.63(14)
C13 C12 C15 N2 -15.78(18)

_cod_database_fobs_code 1542530
